data_7022603
loop_
_publ_author_name
'Grzywa, Maciej'
'Ge\&sner, Christof'
'Denysenko, Dmytro'
'Bredenk\"otter, Bj\"orn'
'Gschwind, Fabienne'
'Fromm, Katharina M.'
'Nitek, Wojciech'
'Klemm, Elias'
'Volkmer, Dirk'

_publ_section_title
;
 CFA-2 and CFA-3 (Coordination Framework Augsburg University-2 and -3);
 novel MOFs assembled from trinuclear Cu(I)/Ag(I) secondary building units
 and 3,3',5,5'-tetraphenyl-bipyrazolate ligands.
;
_journal_issue 19
_journal_name_full 'Dalton transactions (Cambridge, England : 2003)'
_journal_page_first 6909
_journal_page_last 6921
_journal_paper_doi 10.1039/c3dt32302a
_journal_volume 42
_journal_year 2013
_chemical_compound_source 'synthesis as described'
_chemical_formula_moiety 'C20 H30 Ag1 N5 O2'
_chemical_formula_sum 'C90 H60 Ag6 N12'
_chemical_formula_weight 1956.76
_chemical_name_systematic
;
?
;
_space_group_IT_number 14
_symmetry_cell_setting monoclinic
_symmetry_Int_Tables_number 14
_symmetry_space_group_name_Hall '-P 2ybc'
_symmetry_space_group_name_H-M 'P 1 21/c 1'
_atom_sites_solution_hydrogens geom
_atom_sites_solution_primary direct
_atom_sites_solution_secondary difmap
_audit_creation_date 2013-01-31T09:26:40-00:00
_audit_creation_method 'WinGX routine CIF_UPDATE'
_cell_angle_alpha 90
_cell_angle_beta 107.382(2)
_cell_angle_gamma 90
_cell_formula_units_Z 4
_cell_length_a 16.3399(3)
_cell_length_b 32.7506(4)
_cell_length_c 16.2624(3)
_cell_measurement_reflns_used 25192
_cell_measurement_temperature 293(2)
_cell_measurement_theta_max 28.5265
_cell_measurement_theta_min 3.0953
_cell_measurement_wavelength 0.71073
_cell_volume 8305.3(3)
_computing_cell_refinement
;
CrysAlisPro, Oxford Diffraction Ltd.,
Version 1.171.33.66 (release 28-04-2010 CrysAlis171 .NET)
(compiled Apr 28 2010,14:27:37)
;
_computing_data_collection
;
CrysAlisPro, Oxford Diffraction Ltd.,
Version 1.171.33.66 (release 28-04-2010 CrysAlis171 .NET)
(compiled Apr 28 2010,14:27:37)
;
_computing_data_reduction
;
CrysAlisPro, Oxford Diffraction Ltd.,
Version 1.171.33.66 (release 28-04-2010 CrysAlis171 .NET)
(compiled Apr 28 2010,14:27:37)
;
_computing_molecular_graphics 'Ortep-3 for Windows (Farrugia, 1997)'
_computing_publication_material 'WinGX publication routines (Farrugia, 1999)'
_computing_structure_refinement 'SHELXL-97 (Sheldrick, 1997)'
_diffrn_ambient_temperature 293(2)
_diffrn_detector_area_resol_mean 10.3756
_diffrn_measured_fraction_theta_full 0.993
_diffrn_measured_fraction_theta_max 0.993
_diffrn_measurement_device_type 'SuperNova, Dual, Cu at zero, Atlas'
_diffrn_measurement_method '\w scans'
_diffrn_orient_matrix_UB_11 0.0242412
_diffrn_orient_matrix_UB_12 -0.0035243
_diffrn_orient_matrix_UB_13 0.043486
_diffrn_orient_matrix_UB_21 -0.0111535
_diffrn_orient_matrix_UB_22 -0.0209829
_diffrn_orient_matrix_UB_23 -0.004778
_diffrn_orient_matrix_UB_31 0.0368461
_diffrn_orient_matrix_UB_32 -0.0040376
_diffrn_orient_matrix_UB_33 -0.0132056
_diffrn_radiation_monochromator graphite
_diffrn_radiation_probe x-ray
_diffrn_radiation_type MoK\a
_diffrn_radiation_wavelength 0.71073
_diffrn_reflns_av_R_equivalents 0.0337
_diffrn_reflns_av_unetI/netI 0.0322
_diffrn_reflns_limit_h_max 15
_diffrn_reflns_limit_h_min -19
_diffrn_reflns_limit_k_max 38
_diffrn_reflns_limit_k_min -38
_diffrn_reflns_limit_l_max 19
_diffrn_reflns_limit_l_min -17
_diffrn_reflns_number 52721
_diffrn_reflns_theta_full 25
_diffrn_reflns_theta_max 25
_diffrn_reflns_theta_min 3.1
_exptl_absorpt_coefficient_mu 1.438
_exptl_absorpt_correction_T_max 0.8814
_exptl_absorpt_correction_T_min 0.4369
_exptl_absorpt_correction_type multi-scan
_exptl_absorpt_process_details
;
CrysAlisPro, Oxford Diffraction Ltd.,
Version 1.171.33.66 (release 28-04-2010 CrysAlis171 .NET)
(compiled Apr 28 2010,14:27:37)
Empirical absorption correction using spherical harmonics,
implemented in SCALE3 ABSPACK scaling algorithm.
;
_exptl_crystal_colour colourless
_exptl_crystal_density_diffrn 1.565
_exptl_crystal_density_method 'not measured'
_exptl_crystal_description prism
_exptl_crystal_F_000 3863
_exptl_crystal_size_max 0.69
_exptl_crystal_size_mid 0.4
_exptl_crystal_size_min 0.09
_refine_diff_density_max 1.106
_refine_diff_density_min -1.719
_refine_diff_density_rms 0.113
_refine_ls_extinction_method none
_refine_ls_goodness_of_fit_ref 1.09
_refine_ls_hydrogen_treatment constr
_refine_ls_matrix_type full
_refine_ls_number_parameters 1007
_refine_ls_number_reflns 14520
_refine_ls_number_restraints 6
_refine_ls_restrained_S_all 1.09
_refine_ls_R_factor_all 0.0711
_refine_ls_R_factor_gt 0.0513
_refine_ls_shift/su_max 0.001
_refine_ls_shift/su_mean 0
_refine_ls_structure_factor_coef Fsqd
_refine_ls_weighting_details 'calc w=1/[\s^2^(Fo^2^)+(0.0457P)^2^+42.6456P] where P=(Fo^2^+2Fc^2^)/3'
_refine_ls_weighting_scheme calc
_refine_ls_wR_factor_gt 0.1249
_refine_ls_wR_factor_ref 0.1318
_reflns_number_gt 10703
_reflns_number_total 14520
_reflns_threshold_expression >2sigma(I)
_cod_data_source_file c3dt32302a.txt
_cod_data_source_block ag19
_cod_depositor_comments
;
The following automatic conversions were performed:

'_symmetry_cell_setting' value 'Monoclinic' changed to 'monoclinic'
according to /home/saulius/struct/CIF-dictionaries/cif_core.dic
dictionary named 'cif_core.dic' version 2.4.2 from 2011-04-26.

Automatic conversion script
Id: cif_fix_values 1891 2012-01-12 08:04:46Z andrius 
;
_cod_original_cell_volume 8305.3(2)
_cod_original_sg_symbol_H-M P21/c
_cod_database_code 7022603

loop_
_symmetry_equiv_pos_as_xyz
'x, y, z'
'-x, y+1/2, -z+1/2'
'-x, -y, -z'
'x, -y-1/2, z-1/2'

loop_
_atom_site_label
_atom_site_type_symbol
_atom_site_fract_x
_atom_site_fract_y
_atom_site_fract_z
_atom_site_U_iso_or_equiv
_atom_site_adp_type
_atom_site_occupancy
_atom_site_symmetry_multiplicity
_atom_site_calc_flag
_atom_site_refinement_flags
_atom_site_disorder_assembly
_atom_site_disorder_group
Ag1 Ag 0.76495(3) 0.190472(14) 0.99727(3) 0.03663(13) Uani 1 1 d . . .
Ag2 Ag 0.65986(3) 0.285348(13) 0.94820(3) 0.03766(14) Uani 1 1 d . . .
Ag3 Ag 0.87015(3) 0.285006(14) 1.03841(3) 0.03978(15) Uani 1 1 d . . .
Ag4 Ag 0.30644(4) 0.066365(14) 0.61031(3) 0.04180(15) Uani 1 1 d . . .
Ag5 Ag 0.27137(4) 0.153248(14) 0.49140(3) 0.04160(15) Uani 1 1 d . . .
Ag6 Ag 0.21963(3) 0.066404(14) 0.37229(3) 0.03977(15) Uani 1 1 d . . .
N1 N 0.6033(3) 0.23109(14) 0.8930(3) 0.0303(12) Uani 1 1 d . . .
N2 N 0.6389(3) 0.19320(14) 0.9156(3) 0.0313(12) Uani 1 1 d . . .
N3 N 0.7225(3) 0.33985(14) 0.9934(3) 0.0350(13) Uani 1 1 d . . .
N4 N 0.8075(3) 0.34043(14) 0.9982(3) 0.0348(13) Uani 1 1 d . . .
N5 N 0.8913(3) 0.19361(15) 1.0771(3) 0.0341(13) Uani 1 1 d . . .
N6 N 0.9295(3) 0.23131(15) 1.0937(3) 0.0349(13) Uani 1 1 d . . .
N7 N 0.3518(3) 0.15137(15) 0.6171(3) 0.0368(13) Uani 1 1 d . . .
N8 N 0.3407(4) 0.12224(14) 0.6731(3) 0.0381(14) Uani 1 1 d . . .
N9 N 0.2787(4) 0.01393(14) 0.5344(3) 0.0369(13) Uani 1 1 d . . .
N10 N 0.2331(3) 0.01447(14) 0.4488(3) 0.0364(13) Uani 1 1 d . . .
N11 N 0.1974(3) 0.12325(14) 0.3090(3) 0.0334(13) Uani 1 1 d . . .
N12 N 0.1905(3) 0.15260(14) 0.3668(3) 0.0335(12) Uani 1 1 d . . .
C1 C 0.5281(4) 0.22648(17) 0.8327(4) 0.0291(14) Uani 1 1 d . . .
C2 C 0.5138(4) 0.18479(17) 0.8133(4) 0.0276(13) Uani 1 1 d . . .
C3 C 0.5859(4) 0.16538(17) 0.8672(4) 0.0290(14) Uani 1 1 d . . .
C4 C 0.6067(4) 0.12121(18) 0.8743(4) 0.0365(16) Uani 1 1 d . . .
C5 C 0.6311(5) 0.1018(2) 0.9528(5) 0.058(2) Uani 1 1 d . . .
H5 H 0.6382 0.1169 1.003 0.07 Uiso 1 1 calc R . .
C6 C 0.6453(6) 0.0600(3) 0.9578(7) 0.077(3) Uani 1 1 d . . .
H6 H 0.6587 0.0469 1.011 0.092 Uiso 1 1 calc R . .
C7 C 0.6397(7) 0.0377(2) 0.8843(7) 0.082(3) Uani 1 1 d . . .
H7 H 0.6511 0.0099 0.8878 0.099 Uiso 1 1 calc R . .
C8 C 0.6170(6) 0.0571(2) 0.8061(6) 0.070(3) Uani 1 1 d . . .
H8 H 0.6128 0.0423 0.7562 0.084 Uiso 1 1 calc R . .
C9 C 0.6003(5) 0.0986(2) 0.8007(5) 0.0484(19) Uani 1 1 d . . .
H9 H 0.5847 0.1114 0.7473 0.058 Uiso 1 1 calc R . .
C10 C 0.4734(4) 0.26232(17) 0.7967(4) 0.0314(15) Uani 1 1 d . . .
C11 C 0.3896(5) 0.2647(2) 0.7987(5) 0.0470(19) Uani 1 1 d . . .
H11 H 0.3662 0.2435 0.8227 0.056 Uiso 1 1 calc R . .
C12 C 0.3405(5) 0.2986(3) 0.7650(5) 0.061(2) Uani 1 1 d . . .
H12 H 0.2844 0.3003 0.7671 0.073 Uiso 1 1 calc R . .
C13 C 0.3737(6) 0.3294(2) 0.7286(6) 0.064(3) Uani 1 1 d . . .
H13 H 0.34 0.3519 0.7054 0.077 Uiso 1 1 calc R . .
C14 C 0.4557(6) 0.3274(2) 0.7263(5) 0.060(2) Uani 1 1 d . . .
H14 H 0.4778 0.3487 0.7016 0.072 Uiso 1 1 calc R . .
C15 C 0.5071(5) 0.29417(19) 0.7600(4) 0.0420(17) Uani 1 1 d . . .
H15 H 0.5634 0.2931 0.7581 0.05 Uiso 1 1 calc R . .
C16 C 0.4421(4) 0.16567(17) 0.7464(4) 0.0279(14) Uani 1 1 d . . .
C17 C 0.4121(4) 0.17751(18) 0.6598(4) 0.0315(14) Uani 1 1 d . . .
C18 C 0.3947(4) 0.13077(17) 0.7522(4) 0.0318(15) Uani 1 1 d . . .
C19 C 0.3926(4) 0.10743(19) 0.8289(4) 0.0384(16) Uani 1 1 d . . .
C20 C 0.3879(5) 0.1283(2) 0.9010(5) 0.054(2) Uani 1 1 d . . .
H20 H 0.3879 0.1567 0.901 0.065 Uiso 1 1 calc R . .
C21 C 0.3832(7) 0.1075(3) 0.9732(6) 0.080(3) Uani 1 1 d . . .
H21 H 0.3795 0.122 1.0213 0.096 Uiso 1 1 calc R . .
C22 C 0.3838(8) 0.0660(3) 0.9746(6) 0.091(4) Uani 1 1 d . . .
H22 H 0.3798 0.052 1.023 0.109 Uiso 1 1 calc R . .
C23 C 0.3905(8) 0.0447(3) 0.9039(7) 0.099(4) Uani 1 1 d . . .
H23 H 0.3915 0.0163 0.9049 0.119 Uiso 1 1 calc R . .
C24 C 0.3957(6) 0.0653(2) 0.8313(5) 0.063(2) Uani 1 1 d . . .
H24 H 0.4013 0.0507 0.7841 0.075 Uiso 1 1 calc R . .
C25 C 0.4376(4) 0.21190(18) 0.6156(4) 0.0363(16) Uani 1 1 d . . .
C26 C 0.3785(5) 0.2403(2) 0.5708(4) 0.0434(17) Uani 1 1 d . . .
H26 H 0.3211 0.2374 0.5679 0.052 Uiso 1 1 calc R . .
C27 C 0.4040(6) 0.2731(2) 0.5300(5) 0.057(2) Uani 1 1 d . . .
H27 H 0.3636 0.2922 0.5006 0.069 Uiso 1 1 calc R . .
C28 C 0.4862(7) 0.2774(2) 0.5328(5) 0.062(2) Uani 1 1 d . . .
H28 H 0.5021 0.2992 0.5041 0.074 Uiso 1 1 calc R . .
C29 C 0.5482(6) 0.2500(3) 0.5778(5) 0.060(2) Uani 1 1 d . . .
H29 H 0.6054 0.2537 0.5809 0.072 Uiso 1 1 calc R . .
C30 C 0.5235(5) 0.2170(2) 0.6183(5) 0.0478(18) Uani 1 1 d . . .
H30 H 0.5643 0.1981 0.6475 0.057 Uiso 1 1 calc R . .
C31 C 0.9464(4) 0.16633(17) 1.1264(4) 0.0301(14) Uani 1 1 d . . .
C32 C 1.0203(4) 0.18583(17) 1.1740(4) 0.0292(14) Uani 1 1 d . . .
C33 C 1.0069(4) 0.22706(18) 1.1521(4) 0.0324(15) Uani 1 1 d . . .
C34 C 0.9223(4) 0.12284(18) 1.1279(4) 0.0373(16) Uani 1 1 d . . .
C35 C 0.9343(5) 0.1029(2) 1.2068(5) 0.052(2) Uani 1 1 d . . .
H35 H 0.9576 0.117 1.2581 0.062 Uiso 1 1 calc R . .
C36 C 0.9119(7) 0.0622(3) 1.2091(7) 0.077(3) Uani 1 1 d . . .
H36 H 0.9199 0.049 1.2616 0.093 Uiso 1 1 calc R . .
C37 C 0.8778(8) 0.0415(3) 1.1334(8) 0.093(4) Uani 1 1 d . . .
H37 H 0.8623 0.0143 1.135 0.111 Uiso 1 1 calc R . .
C38 C 0.8661(7) 0.0600(3) 1.0566(7) 0.085(3) Uani 1 1 d . . .
H38 H 0.8445 0.0452 1.0059 0.102 Uiso 1 1 calc R . .
C39 C 0.8864(6) 0.1008(2) 1.0532(5) 0.060(2) Uani 1 1 d . . .
H39 H 0.8758 0.1136 1 0.072 Uiso 1 1 calc R . .
C40 C 1.0946(4) 0.16715(17) 1.2395(4) 0.0295(14) Uani 1 1 d . . .
C41 C 1.1399(4) 0.13191(17) 1.2319(4) 0.0326(15) Uani 1 1 d . . .
C42 C 1.1385(4) 0.10873(18) 1.1544(4) 0.0376(16) Uani 1 1 d . . .
C43 C 1.1251(8) 0.0671(2) 1.1473(6) 0.081(3) Uani 1 1 d . . .
H43 H 1.1149 0.0526 1.1925 0.097 Uiso 1 1 calc R . .
C44 C 1.1270(10) 0.0465(3) 1.0724(8) 0.117(5) Uani 1 1 d . . .
H44 H 1.1185 0.0184 1.0683 0.141 Uiso 1 1 calc R . .
C45 C 1.1411(9) 0.0675(4) 1.0051(7) 0.103(4) Uani 1 1 d . . .
H45 H 1.146 0.0537 0.9569 0.123 Uiso 1 1 calc R . .
C46 C 1.1476(8) 0.1082(3) 1.0098(6) 0.086(3) Uani 1 1 d . . .
H46 H 1.1524 0.123 0.9627 0.104 Uiso 1 1 calc R . .
C47 C 1.1473(6) 0.1283(3) 1.0844(5) 0.066(2) Uani 1 1 d . . .
H47 H 1.1534 0.1566 1.0865 0.079 Uiso 1 1 calc R . .
C48 C 1.0619(4) 0.26328(18) 1.1834(4) 0.0387(17) Uani 1 1 d . . .
C49 C 1.0315(5) 0.2953(2) 1.2199(5) 0.056(2) Uani 1 1 d . . .
H49 H 0.9759 0.2945 1.224 0.067 Uiso 1 1 calc R . .
C50 C 1.0834(7) 0.3293(2) 1.2512(7) 0.081(3) Uani 1 1 d . . .
H50 H 1.0627 0.3508 1.2768 0.097 Uiso 1 1 calc R . .
C51 C 1.1659(6) 0.3311(3) 1.2439(7) 0.082(3) Uani 1 1 d . . .
H51 H 1.2 0.354 1.2624 0.098 Uiso 1 1 calc R . .
C52 C 1.1959(5) 0.2986(3) 1.2091(6) 0.072(3) Uani 1 1 d . . .
H52 H 1.2519 0.2991 1.2062 0.086 Uiso 1 1 calc R . .
C53 C 1.1451(5) 0.2649(2) 1.1779(5) 0.053(2) Uani 1 1 d . . .
H53 H 1.1666 0.2433 1.1533 0.063 Uiso 1 1 calc R . .
C54 C 0.8334(4) 0.37950(17) 1.0022(4) 0.0304(14) Uani 1 1 d . D .
C55 C 0.7652(4) 0.40509(17) 1.0022(4) 0.0306(14) Uani 1 1 d . . .
C56 C 0.6956(4) 0.37899(17) 0.9968(4) 0.0324(15) Uani 1 1 d . . .
C57 C 0.9219(4) 0.3905(2) 1.0028(4) 0.0393(16) Uani 1 1 d D . .
C60 C 1.0862(6) 0.4125(3) 1.0023(6) 0.078(3) Uani 1 1 d D . .
H60 H 1.1415 0.4197 1.0029 0.094 Uiso 1 1 calc R A 3
C63 C 0.7614(4) 0.44990(17) 1.0042(4) 0.0310(15) Uani 1 1 d . . .
C64 C 0.6078(4) 0.38936(18) 0.9939(4) 0.0343(15) Uani 1 1 d . . .
C65 C 0.5380(5) 0.3721(3) 0.9353(6) 0.064(2) Uani 1 1 d . . .
H65 H 0.5462 0.3521 0.8979 0.077 Uiso 1 1 calc R . .
C66 C 0.4559(5) 0.3838(3) 0.9311(7) 0.081(3) Uani 1 1 d . . .
H66 H 0.4091 0.3708 0.8932 0.098 Uiso 1 1 calc R . .
C67 C 0.4437(6) 0.4144(3) 0.9827(7) 0.081(3) Uani 1 1 d . . .
H67 H 0.3884 0.4231 0.9783 0.098 Uiso 1 1 calc R . .
C68 C 0.5111(6) 0.4323(3) 1.0399(7) 0.076(3) Uani 1 1 d . . .
H68 H 0.502 0.4529 1.0754 0.092 Uiso 1 1 calc R . .
C69 C 0.5940(5) 0.4201(3) 1.0462(5) 0.059(2) Uani 1 1 d . . .
H69 H 0.6404 0.4326 1.0857 0.071 Uiso 1 1 calc R . .
C70 C 0.1284(4) 0.17908(18) 0.3252(4) 0.0336(15) Uani 1 1 d . . .
C71 C 0.1036(5) 0.21395(19) 0.3701(4) 0.0380(16) Uani 1 1 d . . .
C72 C 0.0194(5) 0.2190(2) 0.3700(5) 0.052(2) Uani 1 1 d . . .
H72 H -0.0215 0.1998 0.3425 0.062 Uiso 1 1 calc R . .
C73 C -0.0047(6) 0.2520(3) 0.4100(6) 0.066(2) Uani 1 1 d . . .
H73 H -0.0618 0.2553 0.408 0.079 Uiso 1 1 calc R . .
C74 C 0.0560(7) 0.2804(3) 0.4532(6) 0.073(3) Uani 1 1 d . . .
H74 H 0.04 0.3024 0.4813 0.088 Uiso 1 1 calc R . .
C75 C 0.1392(7) 0.2760(3) 0.4542(6) 0.073(3) Uani 1 1 d . . .
H75 H 0.1797 0.2953 0.4824 0.088 Uiso 1 1 calc R . .
C76 C 0.1644(5) 0.2426(2) 0.4130(5) 0.056(2) Uani 1 1 d . . .
H76 H 0.2214 0.2397 0.4144 0.067 Uiso 1 1 calc R . .
C77 C 0.2825(4) -0.02480(17) 0.5630(4) 0.0293(14) Uani 1 1 d . . .
C78 C 0.3314(5) -0.03648(18) 0.6518(4) 0.0430(18) Uani 1 1 d . . .
C79 C 0.4169(6) -0.0302(3) 0.6815(6) 0.085(3) Uani 1 1 d . . .
H79 H 0.4457 -0.0174 0.6471 0.102 Uiso 1 1 calc R . .
C80 C 0.4626(8) -0.0435(4) 0.7666(8) 0.117(5) Uani 1 1 d . . .
H80 H 0.5215 -0.0394 0.7874 0.141 Uiso 1 1 calc R . .
C81 C 0.4224(10) -0.0617(4) 0.8165(7) 0.104(5) Uani 1 1 d . . .
H81 H 0.453 -0.0703 0.8716 0.125 Uiso 1 1 calc R . .
C82 C 0.3401(12) -0.0673(5) 0.7881(8) 0.140(6) Uani 1 1 d . . .
H82 H 0.312 -0.0798 0.8235 0.168 Uiso 1 1 calc R . .
C83 C 0.2925(8) -0.0549(4) 0.7047(7) 0.109(5) Uani 1 1 d . . .
H83 H 0.2337 -0.0594 0.6856 0.131 Uiso 1 1 calc R . .
C84 C 0.2087(4) -0.02412(17) 0.4250(4) 0.0313(14) Uani 1 1 d . . .
C85 C 0.1601(5) -0.03441(19) 0.3350(5) 0.0467(19) Uani 1 1 d D . .
C88 C 0.0709(9) -0.0571(4) 0.1683(8) 0.104(4) Uani 1 1 d D . .
H88 H 0.0416 -0.0647 0.1122 0.125 Uiso 1 1 calc R B 1
C86A C 0.0750(8) -0.0474(4) 0.3183(8) 0.079(4) Uani 0.780(11) 1 d P C 1
H86A H 0.0487 -0.0493 0.3616 0.094 Uiso 0.780(11) 1 calc PR C 1
C87A C 0.0318(10) -0.0573(5) 0.2321(10) 0.103(6) Uani 0.780(11) 1 d P C 1
H87A H -0.0259 -0.0642 0.2177 0.123 Uiso 0.780(11) 1 calc PR C 1
C89A C 0.1552(13) -0.0451(6) 0.1911(8) 0.110(6) Uani 0.780(11) 1 d P C 1
H89A H 0.1834 -0.0452 0.1492 0.132 Uiso 0.780(11) 1 calc PR C 1
C90A C 0.2003(8) -0.0328(4) 0.2743(7) 0.070(4) Uani 0.780(11) 1 d P C 1
H90A H 0.2568 -0.0238 0.2874 0.084 Uiso 0.780(11) 1 calc PR C 1
C86B C 0.0920(19) -0.0146(10) 0.280(2) 0.048(9) Uiso 0.220(11) 1 d PD C 2
H86B H 0.0727 0.0082 0.3032 0.058 Uiso 0.220(11) 1 calc PR C 2
C87B C 0.048(2) -0.0236(12) 0.196(2) 0.059(11) Uiso 0.220(11) 1 d PD C 2
H87B H 0.0047 -0.007 0.1622 0.071 Uiso 0.220(11) 1 calc PR C 2
C89B C 0.137(3) -0.0788(15) 0.202(3) 0.075(13) Uiso 0.220(11) 1 d PD C 2
H89B H 0.1513 -0.101 0.1736 0.09 Uiso 0.220(11) 1 calc PR C 2
C90B C 0.187(2) -0.0671(11) 0.287(2) 0.047(9) Uiso 0.220(11) 1 d PD C 2
H90B H 0.239 -0.0805 0.3128 0.057 Uiso 0.220(11) 1 calc PR C 2
C58A C 0.9359(6) 0.4268(3) 0.9631(7) 0.060(3) Uani 0.856(12) 1 d P D 3
H58A H 0.8895 0.4433 0.9354 0.073 Uiso 0.856(12) 1 calc PR D 3
C59A C 1.0183(7) 0.4385(3) 0.9645(8) 0.075(4) Uani 0.856(12) 1 d P D 3
H59A H 1.0276 0.4631 0.9405 0.09 Uiso 0.856(12) 1 calc PR D 3
C61A C 1.0732(7) 0.3776(4) 1.0376(11) 0.100(6) Uani 0.856(12) 1 d P D 3
H61A H 1.1194 0.3607 1.063 0.12 Uiso 0.856(12) 1 calc PR D 3
C62A C 0.9925(6) 0.3663(3) 1.0372(8) 0.072(4) Uani 0.856(12) 1 d P D 3
H62A H 0.9852 0.3412 1.0611 0.086 Uiso 0.856(12) 1 calc PR D 3
C58B C 0.958(5) 0.424(2) 1.047(4) 0.10(3) Uiso 0.144(12) 1 d PD D 4
H58B H 0.9265 0.4401 1.0734 0.119 Uiso 0.144(12) 1 calc PR D 4
C59B C 1.041(5) 0.435(2) 1.052(4) 0.09(2) Uiso 0.144(12) 1 d PD D 4
H59B H 1.0672 0.4562 1.0871 0.102 Uiso 0.144(12) 1 calc PR D 4
C61B C 1.047(4) 0.3747(16) 0.972(3) 0.045(14) Uiso 0.144(12) 1 d PD D 4
H61B H 1.0784 0.3545 0.9549 0.053 Uiso 0.144(12) 1 calc PR D 4
C62B C 0.964(3) 0.3677(15) 0.969(3) 0.043(14) Uiso 0.144(12) 1 d PD D 4
H62B H 0.937 0.3447 0.9396 0.052 Uiso 0.144(12) 1 calc PR D 4

loop_
_atom_site_aniso_label
_atom_site_aniso_U_11
_atom_site_aniso_U_22
_atom_site_aniso_U_33
_atom_site_aniso_U_23
_atom_site_aniso_U_13
_atom_site_aniso_U_12
Ag1 0.0288(2) 0.0303(2) 0.0380(3) 0.0000(2) -0.0096(2) 0.0003(2)
Ag2 0.0363(3) 0.0194(2) 0.0468(3) -0.0051(2) -0.0035(2) -0.0062(2)
Ag3 0.0361(3) 0.0206(2) 0.0527(3) 0.0052(2) -0.0020(2) 0.0080(2)
Ag4 0.0487(3) 0.0212(2) 0.0441(3) -0.0064(2) -0.0034(2) -0.0057(2)
Ag5 0.0476(3) 0.0295(2) 0.0303(3) -0.0010(2) -0.0150(2) -0.0004(2)
Ag6 0.0447(3) 0.0217(2) 0.0429(3) 0.0062(2) -0.0022(2) 0.0025(2)
N1 0.027(3) 0.022(2) 0.034(3) -0.005(2) -0.004(2) -0.001(2)
N2 0.028(3) 0.025(3) 0.032(3) -0.002(2) -0.005(2) -0.004(2)
N3 0.027(3) 0.017(2) 0.050(3) -0.001(2) -0.006(2) -0.001(2)
N4 0.030(3) 0.016(2) 0.050(3) -0.001(2) 0.001(2) 0.002(2)
N5 0.029(3) 0.023(3) 0.039(3) 0.002(2) -0.007(2) 0.005(2)
N6 0.029(3) 0.022(3) 0.042(3) 0.004(2) -0.008(2) 0.003(2)
N7 0.044(3) 0.024(3) 0.027(3) -0.002(2) -0.013(2) -0.004(2)
N8 0.048(3) 0.020(3) 0.031(3) -0.002(2) -0.012(2) -0.005(2)
N9 0.046(3) 0.016(2) 0.040(3) -0.003(2) 0.000(3) -0.007(2)
N10 0.041(3) 0.017(2) 0.042(3) 0.002(2) -0.001(3) -0.001(2)
N11 0.038(3) 0.018(2) 0.031(3) 0.000(2) -0.008(2) 0.004(2)
N12 0.038(3) 0.023(3) 0.030(3) 0.000(2) -0.005(2) 0.004(2)
C1 0.030(3) 0.024(3) 0.028(3) -0.001(2) 0.001(3) -0.001(3)
C2 0.031(3) 0.020(3) 0.025(3) -0.001(2) -0.001(3) -0.005(2)
C3 0.028(3) 0.023(3) 0.030(3) 0.000(2) -0.001(3) -0.003(2)
C4 0.031(4) 0.024(3) 0.045(4) 0.003(3) -0.004(3) -0.006(3)
C5 0.064(5) 0.039(4) 0.056(5) 0.009(4) -0.007(4) -0.001(4)
C6 0.092(7) 0.041(5) 0.080(7) 0.027(5) 0.001(5) 0.003(5)
C7 0.095(8) 0.024(4) 0.111(8) 0.006(5) 0.006(6) 0.014(4)
C8 0.080(7) 0.041(5) 0.085(7) -0.012(4) 0.019(5) 0.015(4)
C9 0.056(5) 0.032(4) 0.053(5) 0.000(3) 0.009(4) 0.006(3)
C10 0.033(4) 0.023(3) 0.031(3) -0.005(2) -0.002(3) -0.003(3)
C11 0.041(4) 0.039(4) 0.050(4) 0.000(3) -0.005(3) -0.002(3)
C12 0.048(5) 0.060(5) 0.065(5) -0.003(4) 0.003(4) 0.016(4)
C13 0.068(6) 0.041(5) 0.063(5) 0.000(4) -0.013(4) 0.021(4)
C14 0.074(6) 0.031(4) 0.060(5) 0.013(4) -0.003(4) 0.001(4)
C15 0.053(4) 0.031(4) 0.035(4) 0.000(3) 0.005(3) -0.003(3)
C16 0.029(3) 0.022(3) 0.023(3) -0.003(2) -0.006(2) -0.001(2)
C17 0.032(3) 0.025(3) 0.029(3) 0.000(2) -0.003(3) 0.001(3)
C18 0.032(3) 0.022(3) 0.031(3) -0.001(2) -0.007(3) -0.002(3)
C19 0.039(4) 0.028(3) 0.038(4) 0.002(3) -0.003(3) -0.010(3)
C20 0.072(6) 0.041(4) 0.044(4) 0.001(3) 0.009(4) -0.009(4)
C21 0.115(9) 0.079(7) 0.046(5) -0.001(5) 0.022(5) -0.021(6)
C22 0.129(10) 0.083(7) 0.053(6) 0.027(5) 0.014(6) -0.031(7)
C23 0.165(12) 0.046(5) 0.077(7) 0.024(5) 0.021(7) -0.024(6)
C24 0.098(7) 0.024(4) 0.055(5) 0.004(3) 0.007(5) -0.012(4)
C25 0.045(4) 0.028(3) 0.026(3) -0.005(3) -0.004(3) -0.006(3)
C26 0.047(4) 0.035(4) 0.039(4) 0.004(3) -0.002(3) -0.001(3)
C27 0.077(6) 0.036(4) 0.048(5) 0.012(3) 0.001(4) 0.000(4)
C28 0.094(7) 0.048(5) 0.046(5) 0.009(4) 0.025(5) -0.012(5)
C29 0.070(6) 0.065(5) 0.048(5) -0.005(4) 0.024(4) -0.015(5)
C30 0.058(5) 0.046(4) 0.037(4) -0.002(3) 0.011(4) 0.002(4)
C31 0.032(3) 0.022(3) 0.029(3) 0.002(2) -0.002(3) 0.004(3)
C32 0.030(3) 0.023(3) 0.027(3) -0.001(2) -0.004(3) 0.005(2)
C33 0.032(3) 0.023(3) 0.035(4) 0.002(3) -0.002(3) 0.004(3)
C34 0.038(4) 0.022(3) 0.043(4) -0.001(3) -0.002(3) 0.003(3)
C35 0.064(5) 0.037(4) 0.048(4) 0.005(3) 0.007(4) -0.004(4)
C36 0.098(8) 0.051(5) 0.080(7) 0.020(5) 0.022(6) -0.013(5)
C37 0.118(9) 0.041(5) 0.108(9) -0.006(6) 0.017(7) -0.029(6)
C38 0.106(8) 0.041(5) 0.086(7) -0.024(5) -0.004(6) -0.017(5)
C39 0.077(6) 0.035(4) 0.050(5) -0.006(3) -0.010(4) -0.002(4)
C40 0.030(3) 0.019(3) 0.030(3) 0.001(2) -0.006(3) 0.000(2)
C41 0.035(4) 0.018(3) 0.034(3) 0.004(2) -0.006(3) 0.000(3)
C42 0.047(4) 0.024(3) 0.032(4) -0.002(3) -0.003(3) 0.009(3)
C43 0.153(10) 0.032(4) 0.052(5) -0.003(4) 0.023(6) 0.004(5)
C44 0.216(16) 0.042(6) 0.086(8) -0.027(6) 0.033(9) 0.011(7)
C45 0.168(13) 0.080(8) 0.050(6) -0.019(5) 0.018(7) 0.026(8)
C46 0.128(10) 0.081(7) 0.050(6) -0.001(5) 0.026(6) 0.013(7)
C47 0.104(7) 0.048(5) 0.043(5) 0.000(4) 0.017(5) 0.008(5)
C48 0.037(4) 0.023(3) 0.042(4) 0.004(3) -0.009(3) -0.001(3)
C49 0.046(5) 0.033(4) 0.074(6) -0.012(4) -0.006(4) 0.001(3)
C50 0.092(8) 0.032(4) 0.098(8) -0.022(4) -0.005(6) -0.004(5)
C51 0.061(6) 0.042(5) 0.118(9) -0.010(5) -0.009(6) -0.021(4)
C52 0.037(5) 0.063(6) 0.099(7) 0.011(5) -0.006(4) -0.017(4)
C53 0.039(4) 0.040(4) 0.071(5) 0.006(4) 0.003(4) -0.005(3)
C54 0.022(3) 0.020(3) 0.043(4) 0.003(3) -0.001(3) -0.002(2)
C55 0.031(3) 0.015(3) 0.038(4) 0.003(2) -0.001(3) 0.002(3)
C56 0.031(3) 0.020(3) 0.035(3) -0.002(2) -0.007(3) -0.002(3)
C57 0.037(4) 0.031(3) 0.044(4) -0.004(3) 0.004(3) 0.002(3)
C60 0.035(5) 0.114(9) 0.086(7) 0.019(6) 0.020(5) -0.011(5)
C63 0.027(3) 0.016(3) 0.044(4) 0.000(3) 0.000(3) 0.001(2)
C64 0.028(3) 0.026(3) 0.047(4) 0.000(3) 0.009(3) 0.005(3)
C65 0.035(4) 0.062(5) 0.083(6) -0.031(5) 0.000(4) 0.005(4)
C66 0.035(5) 0.100(8) 0.096(8) -0.038(6) -0.001(5) -0.005(5)
C67 0.041(5) 0.099(8) 0.100(8) -0.029(6) 0.015(5) 0.010(5)
C68 0.059(6) 0.085(7) 0.093(7) -0.044(6) 0.035(5) -0.002(5)
C69 0.045(5) 0.065(5) 0.066(5) -0.033(4) 0.015(4) -0.007(4)
C70 0.033(4) 0.030(3) 0.030(3) 0.002(3) -0.004(3) 0.006(3)
C71 0.045(4) 0.031(3) 0.029(3) -0.002(3) -0.001(3) 0.007(3)
C72 0.062(5) 0.048(4) 0.040(4) -0.001(3) 0.007(4) 0.002(4)
C73 0.068(6) 0.073(6) 0.058(5) -0.005(5) 0.019(5) 0.024(5)
C74 0.102(8) 0.059(6) 0.054(5) -0.015(4) 0.015(5) 0.033(5)
C75 0.093(8) 0.048(5) 0.065(6) -0.030(4) 0.000(5) 0.010(5)
C76 0.053(5) 0.041(4) 0.057(5) -0.014(4) -0.008(4) 0.008(4)
C77 0.031(3) 0.020(3) 0.035(3) 0.001(2) 0.007(3) -0.002(2)
C78 0.060(5) 0.021(3) 0.036(4) -0.001(3) -0.005(3) -0.004(3)
C79 0.055(6) 0.107(8) 0.073(7) 0.020(6) -0.012(5) -0.014(5)
C80 0.091(9) 0.130(11) 0.087(9) 0.011(8) -0.039(7) -0.008(8)
C81 0.139(12) 0.076(8) 0.063(7) 0.022(6) -0.023(8) -0.008(8)
C82 0.166(15) 0.169(15) 0.069(8) 0.050(9) 0.011(9) -0.041(12)
C83 0.081(8) 0.160(12) 0.075(7) 0.050(8) 0.008(6) -0.030(8)
C84 0.029(3) 0.021(3) 0.038(4) 0.001(3) 0.002(3) 0.000(3)
C85 0.053(5) 0.025(3) 0.048(4) 0.001(3) -0.007(4) 0.003(3)
C88 0.114(10) 0.105(10) 0.058(7) -0.017(6) -0.029(7) -0.003(8)
C86A 0.061(8) 0.092(10) 0.064(8) 0.012(7) -0.011(6) -0.014(7)
C87A 0.084(10) 0.113(13) 0.078(10) 0.005(9) -0.025(8) -0.042(9)
C89A 0.160(17) 0.125(15) 0.040(7) -0.013(8) 0.024(9) 0.008(12)
C90A 0.073(8) 0.087(10) 0.045(6) -0.004(6) 0.011(6) -0.005(7)
C58A 0.042(6) 0.055(6) 0.084(8) 0.025(5) 0.019(5) 0.000(4)
C59A 0.063(7) 0.073(7) 0.092(9) 0.028(6) 0.028(6) -0.013(6)
C61A 0.029(6) 0.116(11) 0.151(15) 0.071(10) 0.024(7) 0.014(6)
C62A 0.045(6) 0.052(6) 0.110(10) 0.038(6) 0.012(6) 0.010(5)

loop_
_atom_type_symbol
_atom_type_description
_atom_type_scat_dispersion_real
_atom_type_scat_dispersion_imag
_atom_type_scat_source
C C 0.003 0.002 'International Tables Vol C Tables 4.2.6.8 and 6.1.1.4'
H H 0 0 'International Tables Vol C Tables 4.2.6.8 and 6.1.1.4'
Ag Ag -0.897 1.102 'International Tables Vol C Tables 4.2.6.8 and 6.1.1.4'
N N 0.006 0.003 'International Tables Vol C Tables 4.2.6.8 and 6.1.1.4'

loop_
_geom_angle_atom_site_label_1
_geom_angle_atom_site_label_2
_geom_angle_atom_site_label_3
_geom_angle
_geom_angle_site_symmetry_1
_geom_angle_site_symmetry_3
N5 Ag1 N2 174.66(19) . .
N1 Ag2 N3 174.1(2) . .
N1 Ag2 Ag3 117.20(14) . .
N3 Ag2 Ag3 60.65(14) . .
N6 Ag3 N4 172.5(2) . .
N6 Ag3 Ag2 118.90(14) . .
N4 Ag3 Ag2 60.78(14) . .
N9 Ag4 N8 172.1(2) . .
N12 Ag5 N7 177.66(19) . .
N10 Ag6 N11 170.9(2) . .
C1 N1 N2 108.6(4) . .
C1 N1 Ag2 127.4(4) . .
N2 N1 Ag2 124.0(3) . .
C3 N2 N1 108.0(4) . .
C3 N2 Ag1 133.3(4) . .
N1 N2 Ag1 117.8(3) . .
C56 N3 N4 108.6(5) . .
C56 N3 Ag2 133.8(4) . .
N4 N3 Ag2 114.6(4) . .
C54 N4 N3 108.4(5) . .
C54 N4 Ag3 134.0(4) . .
N3 N4 Ag3 113.5(4) . .
C31 N5 N6 107.1(5) . .
C31 N5 Ag1 134.2(4) . .
N6 N5 Ag1 118.3(3) . .
C33 N6 N5 108.9(5) . .
C33 N6 Ag3 127.8(4) . .
N5 N6 Ag3 123.3(3) . .
C17 N7 N8 109.0(5) . .
C17 N7 Ag5 130.3(4) . .
N8 N7 Ag5 120.4(4) . .
C18 N8 N7 108.1(5) . .
C18 N8 Ag4 130.4(4) . .
N7 N8 Ag4 110.8(4) . .
C77 N9 N10 108.6(5) . .
C77 N9 Ag4 126.3(4) . .
N10 N9 Ag4 123.2(4) . .
C84 N10 N9 107.8(5) . .
C84 N10 Ag6 128.7(4) . .
N9 N10 Ag6 123.2(4) . .
C41 N11 N12 108.1(5) 1_454 .
C41 N11 Ag6 127.5(4) 1_454 .
N12 N11 Ag6 108.8(4) . .
C70 N12 N11 108.0(5) . .
C70 N12 Ag5 130.5(4) . .
N11 N12 Ag5 121.3(4) . .
N1 C1 C2 109.3(5) . .
N1 C1 C10 121.0(5) . .
C2 C1 C10 129.7(5) . .
C3 C2 C1 104.4(5) . .
C3 C2 C16 127.2(5) . .
C1 C2 C16 128.2(5) . .
N2 C3 C2 109.6(5) . .
N2 C3 C4 121.6(5) . .
C2 C3 C4 128.7(5) . .
C5 C4 C9 118.8(6) . .
C5 C4 C3 121.3(6) . .
C9 C4 C3 119.9(6) . .
C4 C5 C6 120.5(8) . .
C4 C5 H5 119.7 . .
C6 C5 H5 119.7 . .
C7 C6 C5 120.3(8) . .
C7 C6 H6 119.9 . .
C5 C6 H6 119.9 . .
C8 C7 C6 119.3(8) . .
C8 C7 H7 120.4 . .
C6 C7 H7 120.4 . .
C7 C8 C9 120.5(8) . .
C7 C8 H8 119.8 . .
C9 C8 H8 119.8 . .
C8 C9 C4 120.6(7) . .
C8 C9 H9 119.7 . .
C4 C9 H9 119.7 . .
C11 C10 C15 119.3(6) . .
C11 C10 C1 121.2(6) . .
C15 C10 C1 119.5(6) . .
C10 C11 C12 119.7(7) . .
C10 C11 H11 120.1 . .
C12 C11 H11 120.1 . .
C13 C12 C11 120.6(8) . .
C13 C12 H12 119.7 . .
C11 C12 H12 119.7 . .
C14 C13 C12 120.2(7) . .
C14 C13 H13 119.9 . .
C12 C13 H13 119.9 . .
C13 C14 C15 121.0(8) . .
C13 C14 H14 119.5 . .
C15 C14 H14 119.5 . .
C14 C15 C10 119.2(7) . .
C14 C15 H15 120.4 . .
C10 C15 H15 120.4 . .
C18 C16 C17 105.1(5) . .
C18 C16 C2 129.0(5) . .
C17 C16 C2 125.8(5) . .
N7 C17 C16 109.1(5) . .
N7 C17 C25 120.9(5) . .
C16 C17 C25 130.0(5) . .
N8 C18 C16 108.8(5) . .
N8 C18 C19 121.6(5) . .
C16 C18 C19 129.4(5) . .
C20 C19 C24 118.8(7) . .
C20 C19 C18 119.0(6) . .
C24 C19 C18 122.2(7) . .
C21 C20 C19 120.7(8) . .
C21 C20 H20 119.7 . .
C19 C20 H20 119.7 . .
C22 C21 C20 120.3(9) . .
C22 C21 H21 119.8 . .
C20 C21 H21 119.8 . .
C21 C22 C23 119.7(9) . .
C21 C22 H22 120.1 . .
C23 C22 H22 120.1 . .
C22 C23 C24 120.4(9) . .
C22 C23 H23 119.8 . .
C24 C23 H23 119.8 . .
C19 C24 C23 120.0(9) . .
C19 C24 H24 120 . .
C23 C24 H24 120 . .
C26 C25 C30 118.1(6) . .
C26 C25 C17 121.5(7) . .
C30 C25 C17 120.5(6) . .
C25 C26 C27 120.7(7) . .
C25 C26 H26 119.6 . .
C27 C26 H26 119.6 . .
C28 C27 C26 120.4(8) . .
C28 C27 H27 119.8 . .
C26 C27 H27 119.8 . .
C27 C28 C29 121.1(8) . .
C27 C28 H28 119.4 . .
C29 C28 H28 119.4 . .
C30 C29 C28 119.0(8) . .
C30 C29 H29 120.5 . .
C28 C29 H29 120.5 . .
C29 C30 C25 120.7(7) . .
C29 C30 H30 119.7 . .
C25 C30 H30 119.7 . .
N5 C31 C32 110.1(5) . .
N5 C31 C34 120.9(5) . .
C32 C31 C34 128.9(5) . .
C31 C32 C33 105.0(5) . .
C31 C32 C40 127.0(5) . .
C33 C32 C40 127.8(5) . .
N6 C33 C32 108.9(5) . .
N6 C33 C48 120.4(5) . .
C32 C33 C48 130.7(5) . .
C39 C34 C35 117.9(6) . .
C39 C34 C31 122.2(6) . .
C35 C34 C31 119.9(6) . .
C36 C35 C34 120.5(8) . .
C36 C35 H35 119.8 . .
C34 C35 H35 119.8 . .
C37 C36 C35 119.5(9) . .
C37 C36 H36 120.3 . .
C35 C36 H36 120.3 . .
C38 C37 C36 121.2(9) . .
C38 C37 H37 119.4 . .
C36 C37 H37 119.4 . .
C37 C38 C39 120.1(9) . .
C37 C38 H38 119.9 . .
C39 C38 H38 119.9 . .
C34 C39 C38 120.8(8) . .
C34 C39 H39 119.6 . .
C38 C39 H39 119.6 . .
C70 C40 C41 105.0(5) 1_656 .
C70 C40 C32 126.5(5) 1_656 .
C41 C40 C32 128.2(5) . .
N11 C41 C40 109.3(5) 1_656 .
N11 C41 C42 121.1(5) 1_656 .
C40 C41 C42 129.1(5) . .
C47 C42 C43 116.9(7) . .
C47 C42 C41 120.0(6) . .
C43 C42 C41 123.0(7) . .
C42 C43 C44 120.2(9) . .
C42 C43 H43 119.9 . .
C44 C43 H43 119.9 . .
C45 C44 C43 120.5(9) . .
C45 C44 H44 119.8 . .
C43 C44 H44 119.8 . .
C46 C45 C44 119.0(10) . .
C46 C45 H45 120.5 . .
C44 C45 H45 120.5 . .
C45 C46 C47 120.3(10) . .
C45 C46 H46 119.8 . .
C47 C46 H46 119.8 . .
C42 C47 C46 122.8(8) . .
C42 C47 H47 118.6 . .
C46 C47 H47 118.6 . .
C49 C48 C53 119.2(6) . .
C49 C48 C33 120.0(7) . .
C53 C48 C33 120.8(6) . .
C48 C49 C50 120.5(8) . .
C48 C49 H49 119.8 . .
C50 C49 H49 119.8 . .
C51 C50 C49 120.0(9) . .
C51 C50 H50 120 . .
C49 C50 H50 120 . .
C52 C51 C50 118.8(8) . .
C52 C51 H51 120.6 . .
C50 C51 H51 120.6 . .
C51 C52 C53 121.6(9) . .
C51 C52 H52 119.2 . .
C53 C52 H52 119.2 . .
C52 C53 C48 119.9(8) . .
C52 C53 H53 120.1 . .
C48 C53 H53 120.1 . .
N4 C54 C55 109.4(5) . .
N4 C54 C57 121.6(5) . .
C55 C54 C57 129.0(5) . .
C54 C55 C56 105.5(5) . .
C54 C55 C63 129.7(6) . .
C56 C55 C63 124.8(6) . .
N3 C56 C55 108.1(5) . .
N3 C56 C64 122.9(5) . .
C55 C56 C64 129.0(5) . .
C62B C57 C58B 121(5) . .
C62B C57 C62A 48(2) . .
C58B C57 C62A 94(3) . .
C62B C57 C58A 97(2) . .
C58B C57 C58A 56(2) . .
C62A C57 C58A 116.4(8) . .
C62B C57 C54 121(3) . .
C58B C57 C54 118(4) . .
C62A C57 C54 123.9(7) . .
C58A C57 C54 119.6(6) . .
C61A C60 C59A 120.6(9) . .
C61A C60 C61B 44(2) . .
C59A C60 C61B 100(2) . .
C61A C60 C59B 91(3) . .
C59A C60 C59B 57(2) . .
C61B C60 C59B 112(4) . .
C61A C60 H60 119.7 . .
C59A C60 H60 119.7 . .
C61B C60 H60 124.2 . .
C59B C60 H60 121.8 . .
C77 C63 C84 104.9(5) 2_656 2_656
C77 C63 C55 126.5(5) 2_656 .
C84 C63 C55 128.3(5) 2_656 .
C65 C64 C69 118.3(7) . .
C65 C64 C56 122.1(6) . .
C69 C64 C56 119.4(6) . .
C64 C65 C66 121.1(8) . .
C64 C65 H65 119.5 . .
C66 C65 H65 119.5 . .
C67 C66 C65 119.7(8) . .
C67 C66 H66 120.2 . .
C65 C66 H66 120.2 . .
C68 C67 C66 120.4(9) . .
C68 C67 H67 119.8 . .
C66 C67 H67 119.8 . .
C67 C68 C69 120.4(8) . .
C67 C68 H68 119.8 . .
C69 C68 H68 119.8 . .
C64 C69 C68 120.1(7) . .
C64 C69 H69 120 . .
C68 C69 H69 120 . .
N12 C70 C40 109.5(5) . 1_454
N12 C70 C71 121.6(5) . .
C40 C70 C71 128.9(5) 1_454 .
C72 C71 C76 118.8(7) . .
C72 C71 C70 120.6(6) . .
C76 C71 C70 120.6(7) . .
C73 C72 C71 121.0(8) . .
C73 C72 H72 119.5 . .
C71 C72 H72 119.5 . .
C72 C73 C74 120.2(9) . .
C72 C73 H73 119.9 . .
C74 C73 H73 119.9 . .
C75 C74 C73 119.6(8) . .
C75 C74 H74 120.2 . .
C73 C74 H74 120.2 . .
C74 C75 C76 120.7(8) . .
C74 C75 H75 119.7 . .
C76 C75 H75 119.7 . .
C71 C76 C75 119.7(8) . .
C71 C76 H76 120.2 . .
C75 C76 H76 120.2 . .
N9 C77 C63 109.3(5) . 2_646
N9 C77 C78 122.5(5) . .
C63 C77 C78 128.1(5) 2_646 .
C79 C78 C83 118.2(8) . .
C79 C78 C77 120.6(7) . .
C83 C78 C77 121.2(7) . .
C78 C79 C80 118.9(11) . .
C78 C79 H79 120.5 . .
C80 C79 H79 120.5 . .
C81 C80 C79 121.2(12) . .
C81 C80 H80 119.4 . .
C79 C80 H80 119.4 . .
C82 C81 C80 119.7(11) . .
C82 C81 H81 120.1 . .
C80 C81 H81 120.1 . .
C81 C82 C83 121.1(13) . .
C81 C82 H82 119.5 . .
C83 C82 H82 119.5 . .
C78 C83 C82 120.9(11) . .
C78 C83 H83 119.6 . .
C82 C83 H83 119.6 . .
N10 C84 C63 109.5(5) . 2_646
N10 C84 C85 121.6(5) . .
C63 C84 C85 128.9(5) 2_646 .
C90A C85 C86B 89.2(14) . .
C90A C85 C86A 123.1(9) . .
C86B C85 C86A 56.5(11) . .
C90A C85 C90B 49.1(13) . .
C86B C85 C90B 109(2) . .
C86A C85 C90B 96.8(15) . .
C90A C85 C84 118.8(8) . .
C86B C85 C84 129.0(16) . .
C86A C85 C84 118.0(9) . .
C90B C85 C84 122.0(15) . .
C89B C88 C87B 129(3) . .
C89B C88 C87A 101(2) . .
C87B C88 C87A 59.0(16) . .
C89B C88 C89A 52(2) . .
C87B C88 C89A 92.3(19) . .
C87A C88 C89A 117.0(11) . .
C89B C88 H88 113.3 . .
C87B C88 H88 117.1 . .
C87A C88 H88 121.5 . .
C89A C88 H88 121.5 . .
C85 C86A C87A 115.9(13) . .
C85 C86A H86A 122.1 . .
C87A C86A H86A 122.1 . .
C88 C87A C86A 123.0(13) . .
C88 C87A H87A 118.5 . .
C86A C87A H87A 118.5 . .
C88 C89A C90A 122.8(15) . .
C88 C89A H89A 118.6 . .
C90A C89A H89A 118.6 . .
C85 C90A C89A 118.0(13) . .
C85 C90A H90A 121 . .
C89A C90A H90A 121 . .
C85 C86B C87B 129(3) . .
C85 C86B H86B 115.4 . .
C87B C86B H86B 115.4 . .
C88 C87B C86B 114(3) . .
C88 C87B H87B 122.9 . .
C86B C87B H87B 122.9 . .
C88 C89B C90B 116(4) . .
C88 C89B H89B 122.1 . .
C90B C89B H89B 122.1 . .
C89B C90B C85 122(3) . .
C89B C90B H90B 119.2 . .
C85 C90B H90B 119.2 . .
C59A C58A C57 120.9(9) . .
C59A C58A H58A 119.5 . .
C57 C58A H58A 119.5 . .
C60 C59A C58A 118.7(9) . .
C60 C59A H59A 120.6 . .
C58A C59A H59A 120.6 . .
C60 C61A C62A 120.9(10) . .
C60 C61A H61A 119.6 . .
C62A C61A H61A 119.6 . .
C61A C62A C57 122.3(9) . .
C61A C62A H62A 118.8 . .
C57 C62A H62A 118.8 . .
C57 C58B C59B 121(7) . .
C57 C58B H58B 119.7 . .
C59B C58B H58B 119.7 . .
C58B C59B C60 120(7) . .
C58B C59B H59B 120 . .
C60 C59B H59B 120 . .
C62B C61B C60 120(5) . .
C62B C61B H61B 119.9 . .
C60 C61B H61B 119.9 . .
C57 C62B C61B 124(5) . .
C57 C62B H62B 118.1 . .
C61B C62B H62B 118.1 . .

loop_
_geom_bond_atom_site_label_1
_geom_bond_atom_site_label_2
_geom_bond_distance
_geom_bond_site_symmetry_2
Ag1 N5 2.087(5) .
Ag1 N2 2.093(5) .
Ag2 N1 2.079(5) .
Ag2 N3 2.080(5) .
Ag2 Ag3 3.3087(7) .
Ag3 N6 2.079(5) .
Ag3 N4 2.091(5) .
Ag4 N9 2.085(5) .
Ag4 N8 2.089(5) .
Ag5 N12 2.062(5) .
Ag5 N7 2.075(5) .
Ag6 N10 2.080(5) .
Ag6 N11 2.106(5) .
N1 C1 1.332(7) .
N1 N2 1.373(7) .
N2 C3 1.339(7) .
N3 C56 1.361(7) .
N3 N4 1.369(7) .
N4 C54 1.343(7) .
N5 C31 1.350(7) .
N5 N6 1.374(7) .
N6 C33 1.342(7) .
N7 C17 1.333(7) .
N7 N8 1.368(7) .
N8 C18 1.354(7) .
N9 C77 1.346(7) .
N9 N10 1.368(7) .
N10 C84 1.347(7) .
N11 C41 1.354(7) 1_454
N11 N12 1.373(7) .
N12 C70 1.353(7) .
C1 C2 1.405(8) .
C1 C10 1.486(8) .
C2 C3 1.394(8) .
C2 C16 1.479(7) .
C3 C4 1.483(8) .
C4 C5 1.373(10) .
C4 C9 1.385(10) .
C5 C6 1.387(11) .
C5 H5 0.93 .
C6 C7 1.380(14) .
C6 H6 0.93 .
C7 C8 1.370(13) .
C7 H7 0.93 .
C8 C9 1.382(10) .
C8 H8 0.93 .
C9 H9 0.93 .
C10 C11 1.383(10) .
C10 C15 1.394(9) .
C11 C12 1.383(10) .
C11 H11 0.93 .
C12 C13 1.362(12) .
C12 H12 0.93 .
C13 C14 1.353(12) .
C13 H13 0.93 .
C14 C15 1.385(10) .
C14 H14 0.93 .
C15 H15 0.93 .
C16 C18 1.399(8) .
C16 C17 1.401(8) .
C17 C25 1.461(9) .
C18 C19 1.472(9) .
C19 C20 1.381(10) .
C19 C24 1.382(9) .
C20 C21 1.379(11) .
C20 H20 0.93 .
C21 C22 1.361(13) .
C21 H21 0.93 .
C22 C23 1.377(15) .
C22 H22 0.93 .
C23 C24 1.384(12) .
C23 H23 0.93 .
C24 H24 0.93 .
C25 C26 1.380(9) .
C25 C30 1.401(10) .
C26 C27 1.392(10) .
C26 H26 0.93 .
C27 C28 1.338(12) .
C27 H27 0.93 .
C28 C29 1.387(12) .
C28 H28 0.93 .
C29 C30 1.387(11) .
C29 H29 0.93 .
C30 H30 0.93 .
C31 C32 1.381(8) .
C31 C34 1.480(8) .
C32 C33 1.397(8) .
C32 C40 1.486(8) .
C33 C48 1.484(8) .
C34 C39 1.383(9) .
C34 C35 1.401(10) .
C35 C36 1.385(11) .
C35 H35 0.93 .
C36 C37 1.369(14) .
C36 H36 0.93 .
C37 C38 1.349(14) .
C37 H37 0.93 .
C38 C39 1.383(11) .
C38 H38 0.93 .
C39 H39 0.93 .
C40 C70 1.393(8) 1_656
C40 C41 1.397(8) .
C41 N11 1.354(7) 1_656
C41 C42 1.465(9) .
C42 C47 1.351(10) .
C42 C43 1.380(10) .
C43 C44 1.400(13) .
C43 H43 0.93 .
C44 C45 1.367(16) .
C44 H44 0.93 .
C45 C46 1.337(14) .
C45 H45 0.93 .
C46 C47 1.382(12) .
C46 H46 0.93 .
C47 H47 0.93 .
C48 C49 1.371(10) .
C48 C53 1.390(10) .
C49 C50 1.401(11) .
C49 H49 0.93 .
C50 C51 1.389(14) .
C50 H50 0.93 .
C51 C52 1.365(13) .
C51 H51 0.93 .
C52 C53 1.383(11) .
C52 H52 0.93 .
C53 H53 0.93 .
C54 C55 1.395(8) .
C54 C57 1.487(9) .
C55 C56 1.403(9) .
C55 C63 1.470(8) .
C56 C64 1.462(9) .
C57 C62B 1.25(5) .
C57 C58B 1.34(9) .
C57 C62A 1.375(11) .
C57 C58A 1.403(11) .
C60 C61A 1.325(15) .
C60 C59A 1.386(14) .
C60 C61B 1.41(5) .
C60 C59B 1.44(8) .
C60 H60 0.93 .
C63 C77 1.388(8) 2_656
C63 C84 1.397(8) 2_656
C64 C65 1.372(9) .
C64 C69 1.378(10) .
C65 C66 1.376(11) .
C65 H65 0.93 .
C66 C67 1.360(13) .
C66 H66 0.93 .
C67 C68 1.345(12) .
C67 H67 0.93 .
C68 C69 1.387(12) .
C68 H68 0.93 .
C69 H69 0.93 .
C70 C40 1.393(8) 1_454
C70 C71 1.476(9) .
C71 C72 1.385(11) .
C71 C76 1.392(10) .
C72 C73 1.379(11) .
C72 H72 0.93 .
C73 C74 1.388(13) .
C73 H73 0.93 .
C74 C75 1.361(14) .
C74 H74 0.93 .
C75 C76 1.408(11) .
C75 H75 0.93 .
C76 H76 0.93 .
C77 C63 1.388(8) 2_646
C77 C78 1.477(9) .
C78 C79 1.351(11) .
C78 C83 1.353(12) .
C79 C80 1.431(14) .
C79 H79 0.93 .
C80 C81 1.328(18) .
C80 H80 0.93 .
C81 C82 1.298(19) .
C81 H81 0.93 .
C82 C83 1.408(15) .
C82 H82 0.93 .
C83 H83 0.93 .
C84 C63 1.397(8) 2_646
C84 C85 1.480(9) .
C85 C90A 1.340(14) .
C85 C86B 1.36(3) .
C85 C86A 1.401(14) .
C85 C90B 1.47(4) .
C88 C89B 1.27(5) .
C88 C87B 1.28(4) .
C88 C87A 1.37(2) .
C88 C89A 1.37(2) .
C88 H88 0.93 .
C86A C87A 1.406(18) .
C86A H86A 0.93 .
C87A H87A 0.93 .
C89A C90A 1.394(17) .
C89A H89A 0.93 .
C90A H90A 0.93 .
C86B C87B 1.38(5) .
C86B H86B 0.93 .
C87B H87B 0.93 .
C89B C90B 1.44(6) .
C89B H89B 0.93 .
C90B H90B 0.93 .
C58A C59A 1.394(14) .
C58A H58A 0.93 .
C59A H59A 0.93 .
C61A C62A 1.368(14) .
C61A H61A 0.93 .
C62A H62A 0.93 .
C58B C59B 1.38(10) .
C58B H58B 0.93 .
C59B H59B 0.93 .
C61B C62B 1.36(7) .
C61B H61B 0.93 .
C62B H62B 0.93 .

loop_
_geom_torsion_atom_site_label_1
_geom_torsion_atom_site_label_2
_geom_torsion_atom_site_label_3
_geom_torsion_atom_site_label_4
_geom_torsion
_geom_torsion_site_symmetry_1
_geom_torsion_site_symmetry_4
N1 Ag2 Ag3 N6 -31.0(2) . .
N3 Ag2 Ag3 N6 155.3(3) . .
N1 Ag2 Ag3 N4 157.6(2) . .
N3 Ag2 Ag3 N4 -16.2(3) . .
N3 Ag2 N1 C1 -90.9(19) . .
Ag3 Ag2 N1 C1 -158.2(5) . .
N3 Ag2 N1 N2 90.4(19) . .
Ag3 Ag2 N1 N2 23.2(5) . .
C1 N1 N2 C3 1.6(7) . .
Ag2 N1 N2 C3 -179.6(4) . .
C1 N1 N2 Ag1 172.0(4) . .
Ag2 N1 N2 Ag1 -9.2(6) . .
N5 Ag1 N2 C3 158(2) . .
N5 Ag1 N2 N1 -9(3) . .
N1 Ag2 N3 C56 111.4(18) . .
Ag3 Ag2 N3 C56 -178.4(7) . .
N1 Ag2 N3 N4 -46(2) . .
Ag3 Ag2 N3 N4 24.1(3) . .
C56 N3 N4 C54 -1.5(7) . .
Ag2 N3 N4 C54 161.5(4) . .
C56 N3 N4 Ag3 159.0(4) . .
Ag2 N3 N4 Ag3 -38.0(5) . .
N6 Ag3 N4 C54 88.1(17) . .
Ag2 Ag3 N4 C54 177.8(7) . .
N6 Ag3 N4 N3 -65.9(16) . .
Ag2 Ag3 N4 N3 23.8(3) . .
N2 Ag1 N5 C31 176(2) . .
N2 Ag1 N5 N6 4(3) . .
C31 N5 N6 C33 0.2(7) . .
Ag1 N5 N6 C33 174.3(4) . .
C31 N5 N6 Ag3 -177.4(4) . .
Ag1 N5 N6 Ag3 -3.3(7) . .
N4 Ag3 N6 C33 -74.9(17) . .
Ag2 Ag3 N6 C33 -160.4(5) . .
N4 Ag3 N6 N5 102.2(15) . .
Ag2 Ag3 N6 N5 16.7(6) . .
N12 Ag5 N7 C17 162(5) . .
N12 Ag5 N7 N8 -26(6) . .
C17 N7 N8 C18 0.6(7) . .
Ag5 N7 N8 C18 -173.1(4) . .
C17 N7 N8 Ag4 -148.1(4) . .
Ag5 N7 N8 Ag4 38.3(6) . .
N9 Ag4 N8 C18 -121.8(14) . .
N9 Ag4 N8 N7 17.7(17) . .
N8 Ag4 N9 C77 146.0(13) . .
N8 Ag4 N9 N10 -51.4(18) . .
C77 N9 N10 C84 0.2(8) . .
Ag4 N9 N10 C84 -165.1(4) . .
C77 N9 N10 Ag6 -173.8(4) . .
Ag4 N9 N10 Ag6 21.0(7) . .
N11 Ag6 N10 C84 129.4(12) . .
N11 Ag6 N10 N9 -58.0(15) . .
N10 Ag6 N11 C41 -111.0(12) . 1_454
N10 Ag6 N11 N12 21.5(15) . .
C41 N11 N12 C70 0.4(7) 1_454 .
Ag6 N11 N12 C70 -141.6(4) . .
C41 N11 N12 Ag5 -176.4(4) 1_454 .
Ag6 N11 N12 Ag5 41.6(5) . .
N7 Ag5 N12 C70 137(6) . .
N7 Ag5 N12 N11 -47(6) . .
N2 N1 C1 C2 -1.2(7) . .
Ag2 N1 C1 C2 180.0(4) . .
N2 N1 C1 C10 178.7(6) . .
Ag2 N1 C1 C10 -0.1(9) . .
N1 C1 C2 C3 0.4(7) . .
C10 C1 C2 C3 -179.5(7) . .
N1 C1 C2 C16 -175.3(6) . .
C10 C1 C2 C16 4.8(12) . .
N1 N2 C3 C2 -1.3(7) . .
Ag1 N2 C3 C2 -169.7(5) . .
N1 N2 C3 C4 178.6(6) . .
Ag1 N2 C3 C4 10.2(10) . .
C1 C2 C3 N2 0.6(7) . .
C16 C2 C3 N2 176.4(6) . .
C1 C2 C3 C4 -179.3(7) . .
C16 C2 C3 C4 -3.5(11) . .
N2 C3 C4 C5 50.5(10) . .
C2 C3 C4 C5 -129.7(8) . .
N2 C3 C4 C9 -130.6(7) . .
C2 C3 C4 C9 49.3(10) . .
C9 C4 C5 C6 -2.9(12) . .
C3 C4 C5 C6 176.1(8) . .
C4 C5 C6 C7 3.6(15) . .
C5 C6 C7 C8 -2.3(16) . .
C6 C7 C8 C9 0.3(16) . .
C7 C8 C9 C4 0.3(14) . .
C5 C4 C9 C8 1.0(12) . .
C3 C4 C9 C8 -178.0(7) . .
N1 C1 C10 C11 -124.2(7) . .
C2 C1 C10 C11 55.6(10) . .
N1 C1 C10 C15 55.9(9) . .
C2 C1 C10 C15 -124.2(7) . .
C15 C10 C11 C12 -0.4(10) . .
C1 C10 C11 C12 179.7(6) . .
C10 C11 C12 C13 0.9(12) . .
C11 C12 C13 C14 -0.9(13) . .
C12 C13 C14 C15 0.3(13) . .
C13 C14 C15 C10 0.1(11) . .
C11 C10 C15 C14 -0.1(10) . .
C1 C10 C15 C14 179.8(6) . .
C3 C2 C16 C18 48.0(11) . .
C1 C2 C16 C18 -137.2(7) . .
C3 C2 C16 C17 -126.0(7) . .
C1 C2 C16 C17 48.8(10) . .
N8 N7 C17 C16 -0.1(7) . .
Ag5 N7 C17 C16 172.8(5) . .
N8 N7 C17 C25 179.8(6) . .
Ag5 N7 C17 C25 -7.4(10) . .
C18 C16 C17 N7 -0.4(7) . .
C2 C16 C17 N7 174.8(6) . .
C18 C16 C17 C25 179.8(7) . .
C2 C16 C17 C25 -5.0(11) . .
N7 N8 C18 C16 -0.8(7) . .
Ag4 N8 C18 C16 139.4(5) . .
N7 N8 C18 C19 174.0(6) . .
Ag4 N8 C18 C19 -45.8(9) . .
C17 C16 C18 N8 0.8(7) . .
C2 C16 C18 N8 -174.2(6) . .
C17 C16 C18 C19 -173.5(7) . .
C2 C16 C18 C19 11.5(11) . .
N8 C18 C19 C20 -129.1(7) . .
C16 C18 C19 C20 44.5(11) . .
N8 C18 C19 C24 51.2(10) . .
C16 C18 C19 C24 -135.1(8) . .
C24 C19 C20 C21 -2.3(12) . .
C18 C19 C20 C21 178.0(8) . .
C19 C20 C21 C22 0.5(15) . .
C20 C21 C22 C23 1.0(18) . .
C21 C22 C23 C24 -0.6(19) . .
C20 C19 C24 C23 2.6(13) . .
C18 C19 C24 C23 -177.7(9) . .
C22 C23 C24 C19 -1.2(17) . .
N7 C17 C25 C26 56.7(9) . .
C16 C17 C25 C26 -123.5(8) . .
N7 C17 C25 C30 -123.7(7) . .
C16 C17 C25 C30 56.0(10) . .
C30 C25 C26 C27 -0.4(10) . .
C17 C25 C26 C27 179.2(6) . .
C25 C26 C27 C28 0.8(12) . .
C26 C27 C28 C29 -1.6(13) . .
C27 C28 C29 C30 1.9(13) . .
C28 C29 C30 C25 -1.5(11) . .
C26 C25 C30 C29 0.7(10) . .
C17 C25 C30 C29 -178.8(6) . .
N6 N5 C31 C32 -0.7(7) . .
Ag1 N5 C31 C32 -173.5(5) . .
N6 N5 C31 C34 176.1(6) . .
Ag1 N5 C31 C34 3.4(10) . .
N5 C31 C32 C33 1.0(8) . .
C34 C31 C32 C33 -175.6(7) . .
N5 C31 C32 C40 176.5(6) . .
C34 C31 C32 C40 -0.1(12) . .
N5 N6 C33 C32 0.4(8) . .
Ag3 N6 C33 C32 177.9(5) . .
N5 N6 C33 C48 -178.8(6) . .
Ag3 N6 C33 C48 -1.3(10) . .
C31 C32 C33 N6 -0.8(8) . .
C40 C32 C33 N6 -176.3(6) . .
C31 C32 C33 C48 178.3(7) . .
C40 C32 C33 C48 2.8(12) . .
N5 C31 C34 C39 48.4(10) . .
C32 C31 C34 C39 -135.4(8) . .
N5 C31 C34 C35 -130.5(7) . .
C32 C31 C34 C35 45.7(11) . .
C39 C34 C35 C36 0.9(12) . .
C31 C34 C35 C36 179.9(8) . .
C34 C35 C36 C37 0.1(15) . .
C35 C36 C37 C38 0.4(18) . .
C36 C37 C38 C39 -1.9(19) . .
C35 C34 C39 C38 -2.4(13) . .
C31 C34 C39 C38 178.7(8) . .
C37 C38 C39 C34 2.9(16) . .
C31 C32 C40 C70 -123.1(8) . 1_656
C33 C32 C40 C70 51.4(11) . 1_656
C31 C32 C40 C41 49.8(11) . .
C33 C32 C40 C41 -135.7(7) . .
C70 C40 C41 N11 0.1(7) 1_656 1_656
C32 C40 C41 N11 -173.9(6) . 1_656
C70 C40 C41 C42 -172.4(7) 1_656 .
C32 C40 C41 C42 13.5(11) . .
N11 C41 C42 C47 -122.9(8) 1_656 .
C40 C41 C42 C47 48.9(11) . .
N11 C41 C42 C43 59.6(11) 1_656 .
C40 C41 C42 C43 -128.6(9) . .
C47 C42 C43 C44 4.3(15) . .
C41 C42 C43 C44 -178.1(10) . .
C42 C43 C44 C45 -1(2) . .
C43 C44 C45 C46 -4(2) . .
C44 C45 C46 C47 5(2) . .
C43 C42 C47 C46 -3.2(14) . .
C41 C42 C47 C46 179.1(9) . .
C45 C46 C47 C42 -1.6(18) . .
N6 C33 C48 C49 56.4(10) . .
C32 C33 C48 C49 -122.5(8) . .
N6 C33 C48 C53 -125.0(7) . .
C32 C33 C48 C53 56.1(11) . .
C53 C48 C49 C50 0.2(12) . .
C33 C48 C49 C50 178.8(7) . .
C48 C49 C50 C51 1.1(14) . .
C49 C50 C51 C52 -2.5(15) . .
C50 C51 C52 C53 2.7(15) . .
C51 C52 C53 C48 -1.4(14) . .
C49 C48 C53 C52 -0.1(11) . .
C33 C48 C53 C52 -178.7(7) . .
N3 N4 C54 C55 1.5(7) . .
Ag3 N4 C54 C55 -153.5(5) . .
N3 N4 C54 C57 -176.4(6) . .
Ag3 N4 C54 C57 28.6(10) . .
N4 C54 C55 C56 -0.8(7) . .
C57 C54 C55 C56 176.9(6) . .
N4 C54 C55 C63 -178.7(6) . .
C57 C54 C55 C63 -1.0(11) . .
N4 N3 C56 C55 1.0(7) . .
Ag2 N3 C56 C55 -157.4(5) . .
N4 N3 C56 C64 -179.5(6) . .
Ag2 N3 C56 C64 22.1(10) . .
C54 C55 C56 N3 -0.1(7) . .
C63 C55 C56 N3 177.9(6) . .
C54 C55 C56 C64 -179.6(6) . .
C63 C55 C56 C64 -1.6(11) . .
N4 C54 C57 C62B 27(3) . .
C55 C54 C57 C62B -151(3) . .
N4 C54 C57 C58B -148(2) . .
C55 C54 C57 C58B 34(2) . .
N4 C54 C57 C62A -30.5(12) . .
C55 C54 C57 C62A 152.0(9) . .
N4 C54 C57 C58A 146.5(8) . .
C55 C54 C57 C58A -31.0(11) . .
C54 C55 C63 C77 109.2(8) . 2_656
C56 C55 C63 C77 -68.4(10) . 2_656
C54 C55 C63 C84 -79.3(10) . 2_656
C56 C55 C63 C84 103.2(8) . 2_656
N3 C56 C64 C65 -46.1(10) . .
C55 C56 C64 C65 133.3(8) . .
N3 C56 C64 C69 139.9(7) . .
C55 C56 C64 C69 -40.7(11) . .
C69 C64 C65 C66 -2.7(14) . .
C56 C64 C65 C66 -176.8(9) . .
C64 C65 C66 C67 3.5(17) . .
C65 C66 C67 C68 -2.6(18) . .
C66 C67 C68 C69 1.0(18) . .
C65 C64 C69 C68 1.1(13) . .
C56 C64 C69 C68 175.4(8) . .
C67 C68 C69 C64 -0.3(16) . .
N11 N12 C70 C40 -0.3(7) . 1_454
Ag5 N12 C70 C40 176.1(4) . 1_454
N11 N12 C70 C71 178.6(6) . .
Ag5 N12 C70 C71 -5.0(10) . .
N12 C70 C71 C72 -123.7(7) . .
C40 C70 C71 C72 54.9(10) 1_454 .
N12 C70 C71 C76 56.8(10) . .
C40 C70 C71 C76 -124.6(8) 1_454 .
C76 C71 C72 C73 1.2(11) . .
C70 C71 C72 C73 -178.3(7) . .
C71 C72 C73 C74 -1.6(13) . .
C72 C73 C74 C75 1.5(14) . .
C73 C74 C75 C76 -1.0(15) . .
C72 C71 C76 C75 -0.6(11) . .
C70 C71 C76 C75 178.9(7) . .
C74 C75 C76 C71 0.6(14) . .
N10 N9 C77 C63 -0.4(8) . 2_646
Ag4 N9 C77 C63 164.3(4) . 2_646
N10 N9 C77 C78 176.5(6) . .
Ag4 N9 C77 C78 -18.8(9) . .
N9 C77 C78 C79 -60.6(11) . .
C63 C77 C78 C79 115.7(9) 2_646 .
N9 C77 C78 C83 121.7(10) . .
C63 C77 C78 C83 -62.1(12) 2_646 .
C83 C78 C79 C80 0.5(16) . .
C77 C78 C79 C80 -177.3(9) . .
C78 C79 C80 C81 0(2) . .
C79 C80 C81 C82 0(2) . .
C80 C81 C82 C83 1(3) . .
C79 C78 C83 C82 -0.3(19) . .
C77 C78 C83 C82 177.5(12) . .
C81 C82 C83 C78 0(2) . .
N9 N10 C84 C63 0.1(7) . 2_646
Ag6 N10 C84 C63 173.6(4) . 2_646
N9 N10 C84 C85 -178.2(6) . .
Ag6 N10 C84 C85 -4.7(10) . .
N10 C84 C85 C90A 70.9(10) . .
C63 C84 C85 C90A -107.0(10) 2_646 .
N10 C84 C85 C86B -44.3(16) . .
C63 C84 C85 C86B 137.8(14) 2_646 .
N10 C84 C85 C86A -112.3(9) . .
C63 C84 C85 C86A 69.8(11) 2_646 .
N10 C84 C85 C90B 128.3(16) . .
C63 C84 C85 C90B -49.6(19) 2_646 .
C90A C85 C86A C87A -2.6(17) . .
C86B C85 C86A C87A 61(2) . .
C90B C85 C86A C87A -47.4(18) . .
C84 C85 C86A C87A -179.2(10) . .
C89B C88 C87A C86A 51(3) . .
C87B C88 C87A C86A -78(3) . .
C89A C88 C87A C86A -2(2) . .
C85 C86A C87A C88 4(2) . .
C89B C88 C89A C90A -85(3) . .
C87B C88 C89A C90A 55(2) . .
C87A C88 C89A C90A -1(2) . .
C86B C85 C90A C89A -48.7(18) . .
C86A C85 C90A C89A -0.6(17) . .
C90B C85 C90A C89A 67(2) . .
C84 C85 C90A C89A 176.0(11) . .
C88 C89A C90A C85 3(2) . .
C90A C85 C86B C87B 51.0(14) . .
C86A C85 C86B C87B -80.6(18) . .
C90B C85 C86B C87B 5.1(18) . .
C84 C85 C86B C87B 178.6(13) . .
C89B C88 C87B C86B -13(4) . .
C87A C88 C87B C86B 66.2(17) . .
C89A C88 C87B C86B -54.2(18) . .
C85 C86B C87B C88 5(2) . .
C87B C88 C89B C90B 8(6) . .
C87A C88 C89B C90B -52(4) . .
C89A C88 C89B C90B 64(3) . .
C88 C89B C90B C85 6(5) . .
C90A C85 C90B C89B -82(3) . .
C86B C85 C90B C89B -10(3) . .
C86A C85 C90B C89B 46(3) . .
C84 C85 C90B C89B 176(3) . .
C62B C57 C58A C59A -50(3) . .
C58B C57 C58A C59A 72(5) . .
C62A C57 C58A C59A -4.4(15) . .
C54 C57 C58A C59A 178.4(9) . .
C61A C60 C59A C58A -1(2) . .
C61B C60 C59A C58A 40(3) . .
C59B C60 C59A C58A -70(4) . .
C57 C58A C59A C60 3.1(17) . .
C59A C60 C61A C62A 0(2) . .
C61B C60 C61A C62A -70(3) . .
C59B C60 C61A C62A 52(3) . .
C60 C61A C62A C57 -2(2) . .
C62B C57 C62A C61A 78(3) . .
C58B C57 C62A C61A -51(3) . .
C58A C57 C62A C61A 3.7(17) . .
C54 C57 C62A C61A -179.1(12) . .
C62B C57 C58B C59B 3(3) . .
C62A C57 C58B C59B 45.1(16) . .
C58A C57 C58B C59B -74(3) . .
C54 C57 C58B C59B 177.6(13) . .
C57 C58B C59B C60 7(2) . .
C61A C60 C59B C58B -56(2) . .
C59A C60 C59B C58B 70(3) . .
C61B C60 C59B C58B -17(4) . .
C61A C60 C61B C62B 85(5) . .
C59A C60 C61B C62B -40(4) . .
C59B C60 C61B C62B 19(5) . .
C58B C57 C62B C61B -1(5) . .
C62A C57 C62B C61B -66(4) . .
C58A C57 C62B C61B 54(4) . .
C54 C57 C62B C61B -175(3) . .
C60 C61B C62B C57 -11(6) . .
